data_7130025
loop_
_publ_author_name
'Silber, Vincent'
'Kyritsakas, Nathalie'
'Jean, Marion'
'Vanthuyne, Nicolas'
'Ruppert, Romain'

_publ_section_title
;
 Synthesis of a helicene-fused porphyrin leading to a \p-extended chiral
 chromophore
;
_journal_name_full 'Chemical Communications'
_journal_paper_doi 10.1039/D2CC01475K
_journal_year 2022
_chemical_formula_moiety 'C27 H17 Br O'
_chemical_formula_sum 'C27 H17 Br O'
_chemical_formula_weight 437.32
_space_group_crystal_system monoclinic
_space_group_IT_number 14
_space_group_name_Hall '-P 2ybc'
_space_group_name_H-M_alt 'P 1 21/c 1'
_atom_sites_solution_hydrogens geom
_atom_sites_solution_primary direct
_atom_sites_solution_secondary difmap
_audit_creation_method SHELXL-2018/3
_audit_update_record
;
2022-03-07 deposited with the CCDC.	2022-04-27 downloaded from the CCDC.
;
_cell_angle_alpha 90
_cell_angle_beta 105.9750(10)
_cell_angle_gamma 90
_cell_formula_units_Z 4
_cell_length_a 8.4721(3)
_cell_length_b 16.1858(7)
_cell_length_c 14.3123(6)
_cell_measurement_reflns_used 9816
_cell_measurement_temperature 120(2)
_cell_measurement_theta_max 29.10
_cell_measurement_theta_min 2.52
_cell_volume 1886.82(13)
_computing_cell_refinement 'Bruker SAINT'
_computing_data_collection 'Bruker APEX3'
_computing_data_reduction 'Bruker SAINT'
_computing_molecular_graphics 'Bruker SHELXTL'
_computing_publication_material 'Bruker SHELXTL'
_computing_structure_refinement 'SHELXL-2018/3 (Sheldrick, 2018)'
_computing_structure_solution 'SHELXT 2014/5 (Sheldrick, 2014)'
_diffrn_ambient_temperature 120(2)
_diffrn_measured_fraction_theta_full 0.999
_diffrn_measured_fraction_theta_max 0.997
_diffrn_measurement_device_type 'Bruker PHOTON-III CPAD'
_diffrn_measurement_method '\f and \w shuterless scans'
_diffrn_radiation_type MoK\a
_diffrn_radiation_wavelength 0.71073
_diffrn_reflns_av_R_equivalents 0.0488
_diffrn_reflns_av_unetI/netI 0.0196
_diffrn_reflns_Laue_measured_fraction_full 0.999
_diffrn_reflns_Laue_measured_fraction_max 0.997
_diffrn_reflns_limit_h_max 11
_diffrn_reflns_limit_h_min -11
_diffrn_reflns_limit_k_max 22
_diffrn_reflns_limit_k_min -22
_diffrn_reflns_limit_l_max 19
_diffrn_reflns_limit_l_min -19
_diffrn_reflns_number 68068
_diffrn_reflns_point_group_measured_fraction_full 0.999
_diffrn_reflns_point_group_measured_fraction_max 0.997
_diffrn_reflns_theta_full 25.242
_diffrn_reflns_theta_max 29.192
_diffrn_reflns_theta_min 1.943
_diffrn_source 'Mo-ImuS 3.0 microfocus tube'
_exptl_absorpt_coefficient_mu 2.195
_exptl_absorpt_correction_T_max 0.7458
_exptl_absorpt_correction_T_min 0.7044
_exptl_absorpt_correction_type multi-scan
_exptl_absorpt_process_details sadabs
_exptl_crystal_colour yellow
_exptl_crystal_density_diffrn 1.539
_exptl_crystal_description prism
_exptl_crystal_F_000 888
_exptl_crystal_size_max 0.200
_exptl_crystal_size_mid 0.180
_exptl_crystal_size_min 0.150
_refine_diff_density_max 0.453
_refine_diff_density_min -0.643
_refine_diff_density_rms 0.061
_refine_ls_extinction_method none
_refine_ls_goodness_of_fit_ref 1.061
_refine_ls_hydrogen_treatment constr
_refine_ls_matrix_type full
_refine_ls_number_parameters 263
_refine_ls_number_reflns 5098
_refine_ls_number_restraints 0
_refine_ls_restrained_S_all 1.061
_refine_ls_R_factor_all 0.0359
_refine_ls_R_factor_gt 0.0278
_refine_ls_shift/su_max 0.002
_refine_ls_shift/su_mean 0.000
_refine_ls_structure_factor_coef Fsqd
_refine_ls_weighting_details 'w=1/[\s^2^(Fo^2^)+(0.0269P)^2^+1.3350P] where P=(Fo^2^+2Fc^2^)/3'
_refine_ls_weighting_scheme calc
_refine_ls_wR_factor_gt 0.0643
_refine_ls_wR_factor_ref 0.0690
_reflns_Friedel_coverage 0.000
_reflns_number_gt 4432
_reflns_number_total 5098
_reflns_threshold_expression 'I > 2\s(I)'
_cod_data_source_file d2cc01475k2.cif
_cod_data_source_block jwrr220106
_cod_original_sg_symbol_H-M 'P 21/c'
_cod_database_code 7130025
_shelx_shelxl_version_number 2018/3
_shelx_space_group_comment
;
The symmetry employed for this shelxl refinement is uniquely defined
by the following loop, which should always be used as a source of
symmetry information in preference to the above space-group names.
They are only intended as comments.
;
_shelx_estimated_absorpt_t_min 0.668
_shelx_estimated_absorpt_t_max 0.734

loop_
_space_group_symop_operation_xyz
'x, y, z'
'-x, y+1/2, -z+1/2'
'-x, -y, -z'
'x, -y-1/2, z-1/2'

loop_
_atom_site_label
_atom_site_type_symbol
_atom_site_fract_x
_atom_site_fract_y
_atom_site_fract_z
_atom_site_U_iso_or_equiv
_atom_site_adp_type
_atom_site_occupancy
_atom_site_site_symmetry_order
_atom_site_calc_flag
_atom_site_refinement_flags_posn
_atom_site_refinement_flags_adp
_atom_site_refinement_flags_occupancy
_atom_site_disorder_assembly
_atom_site_disorder_group
C1 C 0.72756(17) 0.38929(9) 0.55092(10) 0.0154(3) Uani 1 1 d . . . . .
C2 C 0.71736(17) 0.32672(9) 0.61900(11) 0.0168(3) Uani 1 1 d . . . . .
C3 C 0.81995(19) 0.32724(10) 0.71254(11) 0.0208(3) Uani 1 1 d . . . . .
H3 H 0.813701 0.283791 0.756004 0.025 Uiso 1 1 calc R U . . .
C4 C 0.93284(19) 0.39122(11) 0.74367(11) 0.0223(3) Uani 1 1 d . . . . .
H4 H 1.005595 0.390510 0.807398 0.027 Uiso 1 1 calc R U . . .
C5 C 0.93786(18) 0.45471(10) 0.68193(11) 0.0197(3) Uani 1 1 d . . . . .
C6 C 0.83248(18) 0.45789(9) 0.58582(11) 0.0175(3) Uani 1 1 d . . . . .
C7 C 0.8175(2) 0.53054(10) 0.52711(12) 0.0222(3) Uani 1 1 d . . . . .
H7 H 0.893923 0.574408 0.546827 0.027 Uiso 1 1 calc R U . . .
C8 C 0.6952(2) 0.53716(10) 0.44368(12) 0.0220(3) Uani 1 1 d . . . . .
H8 H 0.676621 0.588673 0.410640 0.026 Uiso 1 1 calc R U . . .
C9 C 0.59335(19) 0.46822(10) 0.40433(11) 0.0190(3) Uani 1 1 d . . . . .
C10 C 0.4606(2) 0.47776(11) 0.31898(11) 0.0231(3) Uani 1 1 d . . . . .
H10 H 0.443047 0.529385 0.286164 0.028 Uiso 1 1 calc R U . . .
C11 C 0.3588(2) 0.41319(11) 0.28430(11) 0.0239(3) Uani 1 1 d . . . . .
H11 H 0.260149 0.422231 0.234288 0.029 Uiso 1 1 calc R U . . .
C12 C 0.39824(18) 0.33234(11) 0.32203(11) 0.0205(3) Uani 1 1 d . . . . .
C13 C 0.29525(19) 0.26378(12) 0.28305(12) 0.0259(3) Uani 1 1 d . . . . .
H13 H 0.194805 0.272869 0.234546 0.031 Uiso 1 1 calc R U . . .
C14 C 0.3388(2) 0.18597(12) 0.31428(12) 0.0268(4) Uani 1 1 d . . . . .
H14 H 0.263358 0.141905 0.293120 0.032 Uiso 1 1 calc R U . . .
C15 C 0.49697(19) 0.16944(10) 0.37870(12) 0.0217(3) Uani 1 1 d . . . . .
C16 C 0.5439(2) 0.08660(11) 0.40860(13) 0.0260(3) Uani 1 1 d . . . . .
H16 H 0.466424 0.043224 0.388568 0.031 Uiso 1 1 calc R U . . .
C17 C 0.6965(2) 0.06883(10) 0.46486(13) 0.0253(3) Uani 1 1 d . . . . .
H17 H 0.721048 0.014864 0.490921 0.030 Uiso 1 1 calc R U . . .
C18 C 0.82110(19) 0.13117(10) 0.48520(11) 0.0189(3) Uani 1 1 d . . . . .
C19 C 0.9874(2) 0.11038(10) 0.52882(11) 0.0222(3) Uani 1 1 d . . . . .
H19 H 1.014119 0.056669 0.555192 0.027 Uiso 1 1 calc R U . . .
C20 C 1.1102(2) 0.16645(10) 0.53358(12) 0.0234(3) Uani 1 1 d . . . . .
H20 H 1.221380 0.151410 0.562366 0.028 Uiso 1 1 calc R U . . .
C21 C 1.07155(18) 0.24622(10) 0.49582(12) 0.0211(3) Uani 1 1 d . . . . .
H21 H 1.157047 0.284095 0.495468 0.025 Uiso 1 1 calc R U . . .
C22 C 0.90988(18) 0.26982(9) 0.45924(11) 0.0168(3) Uani 1 1 d . . . . .
H22 H 0.885436 0.324732 0.436402 0.020 Uiso 1 1 calc R U . . .
C23 C 0.77946(18) 0.21389(9) 0.45499(10) 0.0156(3) Uani 1 1 d . . . . .
C24 C 0.60735(17) 0.23530(9) 0.41239(10) 0.0166(3) Uani 1 1 d . . . . .
C25 C 0.54631(17) 0.31887(10) 0.39715(10) 0.0165(3) Uani 1 1 d . . . . .
C26 C 0.62414(17) 0.39060(9) 0.45089(10) 0.0154(3) Uani 1 1 d . . . . .
C27 C 0.5995(2) 0.19888(11) 0.64793(13) 0.0270(4) Uani 1 1 d . . . . .
H27A H 0.707287 0.172373 0.660057 0.041 Uiso 1 1 calc R U . . .
H27B H 0.513942 0.160010 0.614394 0.041 Uiso 1 1 calc R U . . .
H27C H 0.580697 0.215177 0.709929 0.041 Uiso 1 1 calc R U . . .
O1 O 0.59468(13) 0.27027(7) 0.58888(8) 0.0192(2) Uani 1 1 d . . . . .
Br1 Br 1.08716(2) 0.54271(2) 0.73139(2) 0.02768(6) Uani 1 1 d . . . . .

loop_
_atom_site_aniso_label
_atom_site_aniso_U_11
_atom_site_aniso_U_22
_atom_site_aniso_U_33
_atom_site_aniso_U_23
_atom_site_aniso_U_13
_atom_site_aniso_U_12
C1 0.0138(6) 0.0192(7) 0.0137(6) -0.0006(5) 0.0049(5) 0.0033(5)
C2 0.0152(6) 0.0213(7) 0.0147(7) -0.0002(5) 0.0054(5) 0.0027(5)
C3 0.0209(7) 0.0269(8) 0.0143(7) 0.0035(6) 0.0044(6) 0.0038(6)
C4 0.0175(7) 0.0325(9) 0.0152(7) -0.0028(6) 0.0018(6) 0.0036(6)
C5 0.0155(6) 0.0245(8) 0.0188(7) -0.0067(6) 0.0043(5) -0.0001(6)
C6 0.0168(6) 0.0206(7) 0.0161(7) -0.0030(6) 0.0060(5) 0.0019(6)
C7 0.0246(8) 0.0205(8) 0.0231(8) -0.0015(6) 0.0095(6) 0.0004(6)
C8 0.0280(8) 0.0184(7) 0.0216(7) 0.0039(6) 0.0099(6) 0.0048(6)
C9 0.0206(7) 0.0226(8) 0.0157(7) 0.0020(6) 0.0080(6) 0.0066(6)
C10 0.0257(8) 0.0288(8) 0.0156(7) 0.0039(6) 0.0071(6) 0.0129(6)
C11 0.0196(7) 0.0377(9) 0.0130(7) -0.0001(6) 0.0022(6) 0.0119(7)
C12 0.0157(7) 0.0327(8) 0.0135(7) -0.0015(6) 0.0045(5) 0.0045(6)
C13 0.0143(7) 0.0432(10) 0.0185(7) -0.0047(7) 0.0019(6) -0.0009(7)
C14 0.0180(7) 0.0375(10) 0.0243(8) -0.0066(7) 0.0047(6) -0.0093(7)
C15 0.0192(7) 0.0266(8) 0.0205(7) -0.0049(6) 0.0076(6) -0.0047(6)
C16 0.0275(8) 0.0232(8) 0.0297(9) -0.0062(7) 0.0120(7) -0.0088(6)
C17 0.0323(9) 0.0183(7) 0.0289(9) -0.0011(6) 0.0144(7) -0.0032(6)
C18 0.0231(7) 0.0185(7) 0.0164(7) -0.0009(5) 0.0074(6) 0.0010(6)
C19 0.0282(8) 0.0185(7) 0.0192(7) 0.0003(6) 0.0055(6) 0.0055(6)
C20 0.0193(7) 0.0259(8) 0.0222(8) -0.0023(6) 0.0010(6) 0.0062(6)
C21 0.0173(7) 0.0217(7) 0.0233(8) -0.0032(6) 0.0040(6) -0.0006(6)
C22 0.0175(7) 0.0173(7) 0.0154(7) -0.0012(5) 0.0042(5) 0.0005(5)
C23 0.0174(6) 0.0181(7) 0.0117(6) -0.0015(5) 0.0046(5) 0.0002(5)
C24 0.0156(6) 0.0217(7) 0.0133(6) -0.0008(5) 0.0055(5) -0.0015(5)
C25 0.0138(6) 0.0240(7) 0.0123(6) 0.0002(5) 0.0046(5) 0.0014(5)
C26 0.0141(6) 0.0213(7) 0.0121(6) 0.0006(5) 0.0055(5) 0.0029(5)
C27 0.0287(8) 0.0297(9) 0.0242(8) 0.0089(7) 0.0099(7) -0.0035(7)
O1 0.0198(5) 0.0230(5) 0.0151(5) 0.0025(4) 0.0051(4) -0.0021(4)
Br1 0.02262(9) 0.03290(10) 0.02672(9) -0.01119(7) 0.00546(6) -0.00698(7)

loop_
_atom_type_symbol
_atom_type_description
_atom_type_scat_dispersion_real
_atom_type_scat_dispersion_imag
_atom_type_scat_source
C C 0.0033 0.0016 'International Tables Vol C Tables 4.2.6.8 and 6.1.1.4'
H H 0.0000 0.0000 'International Tables Vol C Tables 4.2.6.8 and 6.1.1.4'
O O 0.0106 0.0060 'International Tables Vol C Tables 4.2.6.8 and 6.1.1.4'
Br Br -0.2901 2.4595 'International Tables Vol C Tables 4.2.6.8 and 6.1.1.4'

loop_
_geom_angle_atom_site_label_1
_geom_angle_atom_site_label_2
_geom_angle_atom_site_label_3
_geom_angle
_geom_angle_site_symmetry_1
_geom_angle_site_symmetry_3
_geom_angle_publ_flag
C6 C1 C2 117.64(13) . . ?
C6 C1 C26 118.76(13) . . ?
C2 C1 C26 123.28(13) . . ?
O1 C2 C3 122.20(14) . . ?
O1 C2 C1 116.43(13) . . ?
C3 C2 C1 121.22(14) . . ?
C2 C3 C4 120.45(15) . . ?
C2 C3 H3 119.8 . . ?
C4 C3 H3 119.8 . . ?
C5 C4 C3 119.52(14) . . ?
C5 C4 H4 120.2 . . ?
C3 C4 H4 120.2 . . ?
C4 C5 C6 122.12(14) . . ?
C4 C5 Br1 117.27(12) . . ?
C6 C5 Br1 120.57(12) . . ?
C5 C6 C1 118.48(14) . . ?
C5 C6 C7 121.96(14) . . ?
C1 C6 C7 119.28(14) . . ?
C8 C7 C6 120.41(15) . . ?
C8 C7 H7 119.8 . . ?
C6 C7 H7 119.8 . . ?
C7 C8 C9 121.27(15) . . ?
C7 C8 H8 119.4 . . ?
C9 C8 H8 119.4 . . ?
C26 C9 C10 120.08(15) . . ?
C26 C9 C8 119.74(14) . . ?
C10 C9 C8 120.18(14) . . ?
C11 C10 C9 120.16(15) . . ?
C11 C10 H10 119.9 . . ?
C9 C10 H10 119.9 . . ?
C10 C11 C12 120.69(14) . . ?
C10 C11 H11 119.7 . . ?
C12 C11 H11 119.7 . . ?
C11 C12 C25 119.59(15) . . ?
C11 C12 C13 120.88(14) . . ?
C25 C12 C13 119.48(15) . . ?
C14 C13 C12 120.85(15) . . ?
C14 C13 H13 119.6 . . ?
C12 C13 H13 119.6 . . ?
C13 C14 C15 120.67(15) . . ?
C13 C14 H14 119.7 . . ?
C15 C14 H14 119.7 . . ?
C24 C15 C14 119.65(15) . . ?
C24 C15 C16 120.13(15) . . ?
C14 C15 C16 120.22(15) . . ?
C17 C16 C15 121.27(15) . . ?
C17 C16 H16 119.4 . . ?
C15 C16 H16 119.4 . . ?
C16 C17 C18 120.11(16) . . ?
C16 C17 H17 119.9 . . ?
C18 C17 H17 119.9 . . ?
C19 C18 C23 119.45(14) . . ?
C19 C18 C17 120.72(15) . . ?
C23 C18 C17 119.67(14) . . ?
C20 C19 C18 121.01(15) . . ?
C20 C19 H19 119.5 . . ?
C18 C19 H19 119.5 . . ?
C19 C20 C21 119.83(15) . . ?
C19 C20 H20 120.1 . . ?
C21 C20 H20 120.1 . . ?
C22 C21 C20 120.22(15) . . ?
C22 C21 H21 119.9 . . ?
C20 C21 H21 119.9 . . ?
C21 C22 C23 121.39(14) . . ?
C21 C22 H22 119.3 . . ?
C23 C22 H22 119.3 . . ?
C22 C23 C18 117.61(13) . . ?
C22 C23 C24 122.97(13) . . ?
C18 C23 C24 119.12(13) . . ?
C15 C24 C25 118.67(13) . . ?
C15 C24 C23 117.07(14) . . ?
C25 C24 C23 124.13(13) . . ?
C12 C25 C24 117.48(14) . . ?
C12 C25 C26 117.09(14) . . ?
C24 C25 C26 125.42(13) . . ?
C9 C26 C25 117.70(13) . . ?
C9 C26 C1 117.33(13) . . ?
C25 C26 C1 124.93(13) . . ?
O1 C27 H27A 109.5 . . ?
O1 C27 H27B 109.5 . . ?
H27A C27 H27B 109.5 . . ?
O1 C27 H27C 109.5 . . ?
H27A C27 H27C 109.5 . . ?
H27B C27 H27C 109.5 . . ?
C2 O1 C27 117.47(12) . . ?

loop_
_geom_bond_atom_site_label_1
_geom_bond_atom_site_label_2
_geom_bond_distance
_geom_bond_site_symmetry_2
_geom_bond_publ_flag
C1 C6 1.424(2) . ?
C1 C2 1.424(2) . ?
C1 C26 1.4586(19) . ?
C2 O1 1.3618(18) . ?
C2 C3 1.381(2) . ?
C3 C4 1.397(2) . ?
C3 H3 0.9500 . ?
C4 C5 1.364(2) . ?
C4 H4 0.9500 . ?
C5 C6 1.420(2) . ?
C5 Br1 1.9070(15) . ?
C6 C7 1.430(2) . ?
C7 C8 1.353(2) . ?
C7 H7 0.9500 . ?
C8 C9 1.428(2) . ?
C8 H8 0.9500 . ?
C9 C26 1.412(2) . ?
C9 C10 1.423(2) . ?
C10 C11 1.359(3) . ?
C10 H10 0.9500 . ?
C11 C12 1.420(2) . ?
C11 H11 0.9500 . ?
C12 C25 1.426(2) . ?
C12 C13 1.427(2) . ?
C13 C14 1.353(3) . ?
C13 H13 0.9500 . ?
C14 C15 1.427(2) . ?
C14 H14 0.9500 . ?
C15 C24 1.413(2) . ?
C15 C16 1.430(2) . ?
C16 C17 1.353(3) . ?
C16 H16 0.9500 . ?
C17 C18 1.431(2) . ?
C17 H17 0.9500 . ?
C18 C19 1.416(2) . ?
C18 C23 1.421(2) . ?
C19 C20 1.368(2) . ?
C19 H19 0.9500 . ?
C20 C21 1.403(2) . ?
C20 H20 0.9500 . ?
C21 C22 1.379(2) . ?
C21 H21 0.9500 . ?
C22 C23 1.417(2) . ?
C22 H22 0.9500 . ?
C23 C24 1.459(2) . ?
C24 C25 1.443(2) . ?
C25 C26 1.447(2) . ?
C27 O1 1.4255(19) . ?
C27 H27A 0.9800 . ?
C27 H27B 0.9800 . ?
C27 H27C 0.9800 . ?

loop_
_geom_torsion_atom_site_label_1
_geom_torsion_atom_site_label_2
_geom_torsion_atom_site_label_3
_geom_torsion_atom_site_label_4
_geom_torsion
_geom_torsion_site_symmetry_1
_geom_torsion_site_symmetry_2
_geom_torsion_site_symmetry_3
_geom_torsion_site_symmetry_4
_geom_torsion_publ_flag
C6 C1 C2 O1 168.03(12) . . . . ?
C26 C1 C2 O1 -5.4(2) . . . . ?
C6 C1 C2 C3 -7.7(2) . . . . ?
C26 C1 C2 C3 178.83(14) . . . . ?
O1 C2 C3 C4 -173.19(14) . . . . ?
C1 C2 C3 C4 2.3(2) . . . . ?
C2 C3 C4 C5 2.0(2) . . . . ?
C3 C4 C5 C6 -0.6(2) . . . . ?
C3 C4 C5 Br1 176.89(12) . . . . ?
C4 C5 C6 C1 -5.0(2) . . . . ?
Br1 C5 C6 C1 177.66(10) . . . . ?
C4 C5 C6 C7 168.93(15) . . . . ?
Br1 C5 C6 C7 -8.5(2) . . . . ?
C2 C1 C6 C5 8.8(2) . . . . ?
C26 C1 C6 C5 -177.39(13) . . . . ?
C2 C1 C6 C7 -165.22(13) . . . . ?
C26 C1 C6 C7 8.6(2) . . . . ?
C5 C6 C7 C8 -167.64(15) . . . . ?
C1 C6 C7 C8 6.2(2) . . . . ?
C6 C7 C8 C9 -9.5(2) . . . . ?
C7 C8 C9 C26 -2.5(2) . . . . ?
C7 C8 C9 C10 177.01(15) . . . . ?
C26 C9 C10 C11 2.8(2) . . . . ?
C8 C9 C10 C11 -176.72(14) . . . . ?
C9 C10 C11 C12 -10.7(2) . . . . ?
C10 C11 C12 C25 0.0(2) . . . . ?
C10 C11 C12 C13 -177.34(15) . . . . ?
C11 C12 C13 C14 175.29(15) . . . . ?
C25 C12 C13 C14 -2.1(2) . . . . ?
C12 C13 C14 C15 -7.2(2) . . . . ?
C13 C14 C15 C24 1.8(2) . . . . ?
C13 C14 C15 C16 -177.82(16) . . . . ?
C24 C15 C16 C17 -3.7(2) . . . . ?
C14 C15 C16 C17 175.98(16) . . . . ?
C15 C16 C17 C18 -8.2(3) . . . . ?
C16 C17 C18 C19 -168.63(15) . . . . ?
C16 C17 C18 C23 6.8(2) . . . . ?
C23 C18 C19 C20 -6.6(2) . . . . ?
C17 C18 C19 C20 168.86(15) . . . . ?
C18 C19 C20 C21 0.8(2) . . . . ?
C19 C20 C21 C22 3.9(2) . . . . ?
C20 C21 C22 C23 -2.6(2) . . . . ?
C21 C22 C23 C18 -3.1(2) . . . . ?
C21 C22 C23 C24 -176.85(14) . . . . ?
C19 C18 C23 C22 7.6(2) . . . . ?
C17 C18 C23 C22 -167.87(14) . . . . ?
C19 C18 C23 C24 -178.42(13) . . . . ?
C17 C18 C23 C24 6.1(2) . . . . ?
C14 C15 C24 C25 12.5(2) . . . . ?
C16 C15 C24 C25 -167.80(14) . . . . ?
C14 C15 C24 C23 -163.49(14) . . . . ?
C16 C15 C24 C23 16.2(2) . . . . ?
C22 C23 C24 C15 156.38(14) . . . . ?
C18 C23 C24 C15 -17.2(2) . . . . ?
C22 C23 C24 C25 -19.4(2) . . . . ?
C18 C23 C24 C25 166.98(13) . . . . ?
C11 C12 C25 C24 -161.24(13) . . . . ?
C13 C12 C25 C24 16.2(2) . . . . ?
C11 C12 C25 C26 17.9(2) . . . . ?
C13 C12 C25 C26 -164.70(13) . . . . ?
C15 C24 C25 C12 -21.2(2) . . . . ?
C23 C24 C25 C12 154.50(14) . . . . ?
C15 C24 C25 C26 159.72(14) . . . . ?
C23 C24 C25 C26 -24.6(2) . . . . ?
C10 C9 C26 C25 15.3(2) . . . . ?
C8 C9 C26 C25 -165.18(13) . . . . ?
C10 C9 C26 C1 -162.57(13) . . . . ?
C8 C9 C26 C1 16.9(2) . . . . ?
C12 C25 C26 C9 -25.21(19) . . . . ?
C24 C25 C26 C9 153.84(14) . . . . ?
C12 C25 C26 C1 152.50(14) . . . . ?
C24 C25 C26 C1 -28.5(2) . . . . ?
C6 C1 C26 C9 -19.82(19) . . . . ?
C2 C1 C26 C9 153.59(14) . . . . ?
C6 C1 C26 C25 162.47(13) . . . . ?
C2 C1 C26 C25 -24.1(2) . . . . ?
C3 C2 O1 C27 -15.5(2) . . . . ?
C1 C2 O1 C27 168.77(13) . . . . ?
